data_4512797
loop_
_publ_author_name
'Saraswatula, Viswanadha G.'
'Saha, Binoy K.'

_publ_section_title
;
 Modulation of Thermal Expansion by Guests and Polymorphism in a Hydrogen
 Bonded Host
;
_journal_issue 2
_journal_name_full 'Crystal Growth &amp; Design'
_journal_page_first 593
_journal_paper_doi 10.1021/cg501178f
_journal_volume 15
_journal_year 2015
_chemical_formula_moiety 'C30 H28 O4, 2.7(C7 H8 O), 0.3(C4 H8 O2)'
_chemical_formula_sum 'C50.1 H52 O7.3'
_chemical_formula_weight 770.92
_chemical_name_common 1-pc-150K
_chemical_name_systematic
;
 1,1,4,4,-tetrakis(4-hydroxyphenyl)cyclohexane.4-methylphenol.ethylacetate 
;
_space_group_crystal_system triclinic
_space_group_IT_number 2
_space_group_name_Hall '-P 1'
_space_group_name_H-M_alt 'P -1'
_symmetry_space_group_name_Hall '-P 1'
_symmetry_space_group_name_H-M 'P -1'
_atom_sites_solution_hydrogens geom
_atom_sites_solution_primary direct
_atom_sites_solution_secondary difmap
_audit_creation_date 2014-06-26
_audit_creation_method
;
Olex2 1.2
(compiled 2013.11.15 svn.r2834 for OlexSys, GUI svn.r4720)
;
_cell_angle_alpha 80.347(3)
_cell_angle_beta 83.677(3)
_cell_angle_gamma 73.920(3)
_cell_formula_units_Z 1
_cell_length_a 6.2709(2)
_cell_length_b 10.5996(4)
_cell_length_c 15.7476(5)
_cell_measurement_reflns_used 6453
_cell_measurement_temperature 150(2)
_cell_measurement_theta_max 29.3498
_cell_measurement_theta_min 3.0721
_cell_volume 989.29(6)
_computing_cell_refinement
;
CrysAlisPro, Oxford Diffraction Ltd.,
Version 1.171.34.44 (release 25-10-2010 CrysAlis171 .NET)
(compiled Oct 25 2010,18:11:34)
;
_computing_data_collection
;
CrysAlisPro, Oxford Diffraction Ltd.,
Version 1.171.34.44 (release 25-10-2010 CrysAlis171 .NET)
(compiled Oct 25 2010,18:11:34)
;
_computing_data_reduction
;
CrysAlisPro, Oxford Diffraction Ltd.,
Version 1.171.34.44 (release 25-10-2010 CrysAlis171 .NET)
(compiled Oct 25 2010,18:11:34)
;
_computing_molecular_graphics 'Olex2 (Dolomanov et al., 2009)'
_computing_publication_material 'Olex2 (Dolomanov et al., 2009)'
_computing_structure_refinement 'ShelXL (Sheldrick, 2008)'
_computing_structure_solution 'ShelXS (Sheldrick, 2008)'
_diffrn_ambient_temperature 150(2)
_diffrn_measured_fraction_theta_full 0.998
_diffrn_measured_fraction_theta_max 0.836
_diffrn_measurement_method '\w scans'
_diffrn_radiation_monochromator graphite
_diffrn_radiation_type MoK\a
_diffrn_radiation_wavelength 0.71073
_diffrn_reflns_av_R_equivalents 0.0260
_diffrn_reflns_av_unetI/netI 0.0266
_diffrn_reflns_limit_h_max 8
_diffrn_reflns_limit_h_min -8
_diffrn_reflns_limit_k_max 13
_diffrn_reflns_limit_k_min -13
_diffrn_reflns_limit_l_max 19
_diffrn_reflns_limit_l_min -20
_diffrn_reflns_number 9526
_diffrn_reflns_theta_full 25.00
_diffrn_reflns_theta_max 29.41
_diffrn_reflns_theta_min 3.08
_diffrn_source 'fine-focus sealed tube'
_exptl_absorpt_coefficient_mu 0.086
_exptl_absorpt_correction_T_max 0.9650
_exptl_absorpt_correction_T_min 0.9569
_exptl_absorpt_correction_type multi-scan
_exptl_absorpt_process_details
;
CrysAlisPro, Oxford Diffraction Ltd.,
Version 1.171.34.44 (release 25-10-2010 CrysAlis171 .NET)
(compiled Oct 25 2010,18:11:34)
Empirical absorption correction using spherical harmonics,
 implemented in SCALE3 ABSPACK scaling algorithm.
;
_exptl_crystal_colour colorless
_exptl_crystal_density_diffrn 1.294
_exptl_crystal_density_method 'not measured'
_exptl_crystal_description block
_exptl_crystal_F_000 411
_exptl_crystal_size_max 0.52
_exptl_crystal_size_mid 0.51
_exptl_crystal_size_min 0.42
_platon_squeeze_details
;
0.35 molecules of 4-methylphenol and 0.15 
molecules of ethylacetate have been squeezed from the asymmetric unit
;
_refine_diff_density_max 0.408
_refine_diff_density_min -0.233
_refine_diff_density_rms 0.062
_refine_ls_extinction_method none
_refine_ls_goodness_of_fit_ref 1.099
_refine_ls_hydrogen_treatment constr
_refine_ls_matrix_type full
_refine_ls_number_parameters 230
_refine_ls_number_reflns 4577
_refine_ls_number_restraints 0
_refine_ls_restrained_S_all 1.099
_refine_ls_R_factor_all 0.0573
_refine_ls_R_factor_gt 0.0488
_refine_ls_shift/su_max 0.000
_refine_ls_shift/su_mean 0.000
_refine_ls_structure_factor_coef Fsqd
_refine_ls_weighting_details 'calc w=1/[\s^2^(Fo^2^)+(0.0893P)^2^+0.1569P] where P=(Fo^2^+2Fc^2^)/3'
_refine_ls_weighting_scheme calc
_refine_ls_wR_factor_gt 0.1435
_refine_ls_wR_factor_ref 0.1503
_reflns_number_gt 3818
_reflns_number_total 4577
_reflns_threshold_expression >2sigma(I)
_cod_data_source_file 1-pc-combined.cif
_cod_data_source_block 1-pc-150k
_cod_original_formula_sum 'C50.10 H52 O7.30'
_cod_database_code 4512797
_olex2_refinement_description
;
1. Fixed Uiso
 At 1.2 times of:
  All C(H) groups, All C(H,H) groups
 At 1.5 times of:
  All C(H,H,H) groups, All O(H) groups
2.a Secondary CH2 refined with riding coordinates:
 C3(H3A,H3B), C1(H1A,H1B)
2.b Aromatic/amide H refined with riding coordinates:
 C8(H8), C9(H9), C6(H6), C12(H12), C5(H5), C11(H11), C15(H15), C14(H14),
 C21(H21), C17(H17), C20(H20), C18(H18)
2.c Idealised Me refined as rotating group:
 C22(H22A,H22B,H22C)
2.d Idealised tetrahedral OH refined as rotating group:
 O1(H1), O2(H2), O3(H3)
;

loop_
_space_group_symop_id
_space_group_symop_operation_xyz
1 'x, y, z'
2 '-x, -y, -z'

loop_
_atom_site_label
_atom_site_type_symbol
_atom_site_fract_x
_atom_site_fract_y
_atom_site_fract_z
_atom_site_U_iso_or_equiv
_atom_site_adp_type
_atom_site_occupancy
_atom_site_symmetry_multiplicity
_atom_site_calc_flag
_atom_site_refinement_flags_posn
O1 O 0.86456(15) 0.07736(9) 0.32957(6) 0.0286(2) Uani 1 1 d .
H1 H 0.7673 0.0450 0.3557 0.043 Uiso 1 1 calc GR
C2 C 0.49126(19) 0.53730(12) 0.09110(7) 0.0181(2) Uani 1 1 d .
O2 O 0.28759(16) 0.93723(10) 0.31281(7) 0.0316(2) Uani 1 1 d .
H2 H 0.1542 0.9744 0.3159 0.047 Uiso 1 1 calc GR
C4 C 0.59324(19) 0.40712(12) 0.14971(7) 0.0184(2) Uani 1 1 d .
C8 C 0.5416(2) 0.23636(12) 0.26873(8) 0.0219(3) Uani 1 1 d .
H8 H 0.4462 0.1978 0.3072 0.026 Uiso 1 1 calc R
C9 C 0.45631(19) 0.34646(12) 0.20917(8) 0.0202(3) Uani 1 1 d .
H9 H 0.3029 0.3811 0.2088 0.024 Uiso 1 1 calc R
C6 C 0.9102(2) 0.24067(14) 0.21176(9) 0.0287(3) Uani 1 1 d .
H6 H 1.0634 0.2053 0.2122 0.034 Uiso 1 1 calc R
C10 C 0.4280(2) 0.64816(12) 0.14814(8) 0.0202(3) Uani 1 1 d .
C3 C 0.65444(19) 0.57198(12) 0.01528(7) 0.0197(3) Uani 1 1 d .
H3A H 0.5881 0.6595 -0.0149 0.024 Uiso 1 1 calc R
H3B H 0.7898 0.5752 0.0383 0.024 Uiso 1 1 calc R
C7 C 0.7697(2) 0.18434(12) 0.27047(8) 0.0210(3) Uani 1 1 d .
C1 C 0.28663(19) 0.52784(12) 0.04891(8) 0.0198(3) Uani 1 1 d .
H1A H 0.1813 0.5023 0.0938 0.024 Uiso 1 1 calc R
H1B H 0.2147 0.6146 0.0192 0.024 Uiso 1 1 calc R
C12 C 0.1640(2) 0.82723(13) 0.21241(9) 0.0269(3) Uani 1 1 d .
H12 H 0.0196 0.8808 0.2181 0.032 Uiso 1 1 calc R
C5 C 0.8214(2) 0.35020(14) 0.15218(9) 0.0263(3) Uani 1 1 d .
H5 H 0.9174 0.3867 0.1127 0.032 Uiso 1 1 calc R
C11 C 0.2145(2) 0.73021(13) 0.15845(9) 0.0256(3) Uani 1 1 d .
H11 H 0.1022 0.7200 0.1284 0.031 Uiso 1 1 calc R
C13 C 0.3292(2) 0.84382(13) 0.25758(8) 0.0243(3) Uani 1 1 d .
C15 C 0.5915(2) 0.66837(14) 0.19436(9) 0.0262(3) Uani 1 1 d .
H15 H 0.7363 0.6152 0.1888 0.031 Uiso 1 1 calc R
C14 C 0.5442(2) 0.76478(14) 0.24788(9) 0.0292(3) Uani 1 1 d .
H14 H 0.6564 0.7765 0.2773 0.035 Uiso 1 1 calc R
O3 O 0.59327(16) 0.94135(9) 0.41654(6) 0.0263(2) Uani 1 1 d .
H3 H 0.4916 0.9339 0.3908 0.039 Uiso 1 1 calc GR
C16 C 0.6709(2) 0.82641(12) 0.47209(8) 0.0211(3) Uani 1 1 d .
C21 C 0.5590(2) 0.72805(13) 0.49006(8) 0.0256(3) Uani 1 1 d .
H21 H 0.4264 0.7387 0.4650 0.031 Uiso 1 1 calc R
C17 C 0.8668(2) 0.81072(14) 0.51065(9) 0.0279(3) Uani 1 1 d .
H17 H 0.9405 0.8774 0.4997 0.033 Uiso 1 1 calc R
C20 C 0.6469(3) 0.61347(14) 0.54577(9) 0.0301(3) Uani 1 1 d .
H20 H 0.5709 0.5480 0.5581 0.036 Uiso 1 1 calc R
C18 C 0.9523(2) 0.69512(15) 0.56569(9) 0.0307(3) Uani 1 1 d .
H18 H 1.0841 0.6850 0.5912 0.037 Uiso 1 1 calc R
C19 C 0.8456(2) 0.59408(14) 0.58364(8) 0.0294(3) Uani 1 1 d .
C22 C 0.9413(3) 0.46692(16) 0.64174(10) 0.0452(4) Uani 1 1 d .
H22A H 0.8227 0.4368 0.6752 0.068 Uiso 1 1 calc GR
H22B H 1.0380 0.4824 0.6798 0.068 Uiso 1 1 calc GR
H22C H 1.0241 0.4006 0.6073 0.068 Uiso 1 1 calc GR

loop_
_atom_site_aniso_label
_atom_site_aniso_U_11
_atom_site_aniso_U_22
_atom_site_aniso_U_33
_atom_site_aniso_U_23
_atom_site_aniso_U_13
_atom_site_aniso_U_12
O1 0.0241(5) 0.0242(5) 0.0317(5) 0.0098(4) -0.0066(4) -0.0032(4)
C2 0.0145(5) 0.0194(6) 0.0206(6) 0.0030(4) -0.0058(4) -0.0064(4)
O2 0.0251(5) 0.0305(5) 0.0382(6) -0.0111(4) -0.0125(4) 0.0018(4)
C4 0.0171(5) 0.0182(6) 0.0198(6) 0.0008(4) -0.0055(4) -0.0052(4)
C8 0.0219(6) 0.0213(6) 0.0202(6) 0.0007(4) 0.0011(4) -0.0052(5)
C9 0.0155(5) 0.0218(6) 0.0204(6) -0.0001(4) -0.0008(4) -0.0022(4)
C6 0.0161(6) 0.0297(7) 0.0366(7) 0.0075(6) -0.0073(5) -0.0051(5)
C10 0.0188(6) 0.0198(6) 0.0214(6) 0.0035(4) -0.0057(4) -0.0064(5)
C3 0.0161(5) 0.0223(6) 0.0217(6) 0.0036(4) -0.0062(4) -0.0090(5)
C7 0.0234(6) 0.0171(6) 0.0212(6) 0.0016(4) -0.0076(4) -0.0036(5)
C1 0.0142(5) 0.0228(6) 0.0222(6) 0.0036(4) -0.0052(4) -0.0071(4)
C12 0.0191(6) 0.0245(7) 0.0351(7) -0.0031(5) -0.0086(5) -0.0009(5)
C5 0.0178(6) 0.0287(7) 0.0309(7) 0.0086(5) -0.0054(5) -0.0097(5)
C11 0.0196(6) 0.0253(6) 0.0322(7) -0.0012(5) -0.0111(5) -0.0045(5)
C13 0.0257(6) 0.0202(6) 0.0257(6) 0.0002(5) -0.0079(5) -0.0037(5)
C15 0.0173(6) 0.0303(7) 0.0308(7) -0.0055(5) -0.0075(5) -0.0030(5)
C14 0.0225(6) 0.0336(7) 0.0329(7) -0.0067(6) -0.0117(5) -0.0050(5)
O3 0.0292(5) 0.0235(5) 0.0260(5) 0.0023(4) -0.0094(4) -0.0073(4)
C16 0.0233(6) 0.0209(6) 0.0172(5) -0.0027(4) -0.0016(4) -0.0025(5)
C21 0.0268(6) 0.0285(7) 0.0228(6) -0.0027(5) -0.0036(5) -0.0090(5)
C17 0.0266(7) 0.0308(7) 0.0269(6) -0.0012(5) -0.0050(5) -0.0092(6)
C20 0.0425(8) 0.0238(7) 0.0239(6) -0.0011(5) -0.0002(6) -0.0110(6)
C18 0.0259(7) 0.0388(8) 0.0231(6) -0.0030(5) -0.0058(5) -0.0008(6)
C19 0.0378(8) 0.0254(7) 0.0169(6) -0.0022(5) 0.0006(5) 0.0038(6)
C22 0.0629(11) 0.0338(8) 0.0228(7) 0.0025(6) 0.0000(7) 0.0090(7)

loop_
_atom_type_symbol
_atom_type_description
_atom_type_scat_dispersion_real
_atom_type_scat_dispersion_imag
_atom_type_scat_source
C C 0.0033 0.0016 'International Tables Vol C Tables 4.2.6.8 and 6.1.1.4'
H H 0.0000 0.0000 'International Tables Vol C Tables 4.2.6.8 and 6.1.1.4'
O O 0.0106 0.0060 'International Tables Vol C Tables 4.2.6.8 and 6.1.1.4'

loop_
_geom_angle_atom_site_label_1
_geom_angle_atom_site_label_2
_geom_angle_atom_site_label_3
_geom_angle
_geom_angle_site_symmetry_1
C7 O1 H1 109.5 .
C4 C2 C3 112.85(10) .
C4 C2 C1 111.24(9) .
C10 C2 C4 106.91(9) .
C10 C2 C3 109.12(9) .
C10 C2 C1 111.17(10) .
C1 C2 C3 105.61(9) .
C13 O2 H2 109.5 .
C9 C4 C2 120.03(10) .
C5 C4 C2 123.19(10) .
C5 C4 C9 116.57(11) .
C9 C8 H8 120.2 .
C7 C8 H8 120.2 .
C7 C8 C9 119.55(10) .
C4 C9 H9 118.9 .
C8 C9 C4 122.20(11) .
C8 C9 H9 118.9 .
C7 C6 H6 120.1 .
C7 C6 C5 119.73(11) .
C5 C6 H6 120.1 .
C11 C10 C2 123.90(11) .
C11 C10 C15 116.79(12) .
C15 C10 C2 119.30(11) .
C2 C3 H3A 109.0 .
C2 C3 H3B 109.0 .
H3A C3 H3B 107.8 .
C1 C3 C2 112.88(9) 2_665
C1 C3 H3A 109.0 2_665
C1 C3 H3B 109.0 2_665
O1 C7 C8 122.27(10) .
O1 C7 C6 117.91(11) .
C6 C7 C8 119.82(11) .
C2 C1 H1A 109.0 .
C2 C1 H1B 109.0 .
C3 C1 C2 112.96(10) 2_665
C3 C1 H1A 109.0 2_665
C3 C1 H1B 109.0 2_665
H1A C1 H1B 107.8 .
C11 C12 H12 120.1 .
C13 C12 H12 120.1 .
C13 C12 C11 119.82(12) .
C4 C5 H5 118.9 .
C6 C5 C4 122.11(11) .
C6 C5 H5 118.9 .
C10 C11 C12 121.86(11) .
C10 C11 H11 119.1 .
C12 C11 H11 119.1 .
O2 C13 C12 122.20(12) .
O2 C13 C14 118.07(11) .
C12 C13 C14 119.73(12) .
C10 C15 H15 119.0 .
C14 C15 C10 122.02(12) .
C14 C15 H15 119.0 .
C13 C14 H14 120.1 .
C15 C14 C13 119.77(12) .
C15 C14 H14 120.1 .
C16 O3 H3 109.5 .
O3 C16 C21 121.91(11) .
O3 C16 C17 118.06(11) .
C17 C16 C21 120.03(12) .
C16 C21 H21 120.3 .
C16 C21 C20 119.33(12) .
C20 C21 H21 120.3 .
C16 C17 H17 120.2 .
C18 C17 C16 119.65(12) .
C18 C17 H17 120.2 .
C21 C20 H20 119.1 .
C21 C20 C19 121.72(12) .
C19 C20 H20 119.1 .
C17 C18 H18 119.3 .
C17 C18 C19 121.49(13) .
C19 C18 H18 119.3 .
C20 C19 C22 120.70(14) .
C18 C19 C20 117.75(12) .
C18 C19 C22 121.54(14) .
C19 C22 H22A 109.5 .
C19 C22 H22B 109.5 .
C19 C22 H22C 109.5 .
H22A C22 H22B 109.5 .
H22A C22 H22C 109.5 .
H22B C22 H22C 109.5 .

loop_
_geom_bond_atom_site_label_1
_geom_bond_atom_site_label_2
_geom_bond_distance
_geom_bond_site_symmetry_2
O1 H1 0.8200 .
O1 C7 1.3785(14) .
C2 C4 1.5424(15) .
C2 C10 1.5371(17) .
C2 C3 1.5492(16) .
C2 C1 1.5425(15) .
O2 H2 0.8200 .
O2 C13 1.3786(16) .
C4 C9 1.3980(16) .
C4 C5 1.3923(17) .
C8 H8 0.9300 .
C8 C9 1.3876(16) .
C8 C7 1.3844(17) .
C9 H9 0.9300 .
C6 H6 0.9300 .
C6 C7 1.3837(18) .
C6 C5 1.3892(17) .
C10 C11 1.3892(18) .
C10 C15 1.4016(17) .
C3 H3A 0.9700 .
C3 H3B 0.9700 .
C3 C1 1.5290(17) 2_665
C1 C3 1.5290(17) 2_665
C1 H1A 0.9700 .
C1 H1B 0.9700 .
C12 H12 0.9300 .
C12 C11 1.3904(19) .
C12 C13 1.3837(18) .
C5 H5 0.9300 .
C11 H11 0.9300 .
C13 C14 1.3838(19) .
C15 H15 0.9300 .
C15 C14 1.3815(19) .
C14 H14 0.9300 .
O3 H3 0.8200 .
O3 C16 1.3765(14) .
C16 C21 1.3866(18) .
C16 C17 1.3865(18) .
C21 H21 0.9300 .
C21 C20 1.3880(18) .
C17 H17 0.9300 .
C17 C18 1.3865(19) .
C20 H20 0.9300 .
C20 C19 1.390(2) .
C18 H18 0.9300 .
C18 C19 1.389(2) .
C19 C22 1.5077(19) .
C22 H22A 0.9600 .
C22 H22B 0.9600 .
C22 H22C 0.9600 .

loop_
_geom_torsion_atom_site_label_1
_geom_torsion_atom_site_label_2
_geom_torsion_atom_site_label_3
_geom_torsion_atom_site_label_4
_geom_torsion
_geom_torsion_site_symmetry_4
C2 C4 C9 C8 -173.89(11) .
C2 C4 C5 C6 173.17(12) .
C2 C10 C11 C12 178.44(11) .
C2 C10 C15 C14 -178.83(11) .
O2 C13 C14 C15 178.79(12) .
C4 C2 C10 C11 -122.76(12) .
C4 C2 C10 C15 56.11(13) .
C4 C2 C3 C1 65.60(12) 2_665
C4 C2 C1 C3 -66.59(12) 2_665
C9 C4 C5 C6 -1.5(2) .
C9 C8 C7 O1 178.25(11) .
C9 C8 C7 C6 -1.38(19) .
C10 C2 C4 C9 73.96(12) .
C10 C2 C4 C5 -100.49(13) .
C10 C2 C3 C1 -175.71(9) 2_665
C10 C2 C1 C3 174.40(9) 2_665
C10 C15 C14 C13 0.7(2) .
C3 C2 C4 C9 -166.06(11) .
C3 C2 C4 C5 19.48(16) .
C3 C2 C10 C11 114.90(13) .
C3 C2 C10 C15 -66.22(13) .
C3 C2 C1 C3 56.17(13) 2_665
C7 C8 C9 C4 0.47(19) .
C7 C6 C5 C4 0.6(2) .
C1 C2 C4 C9 -47.58(14) .
C1 C2 C4 C5 137.96(12) .
C1 C2 C10 C11 -1.18(15) .
C1 C2 C10 C15 177.69(10) .
C1 C2 C3 C1 -56.12(13) 2_665
C12 C13 C14 C15 -1.1(2) .
C5 C4 C9 C8 0.93(18) .
C5 C6 C7 O1 -178.79(12) .
C5 C6 C7 C8 0.9(2) .
C11 C10 C15 C14 0.13(19) .
C11 C12 C13 O2 -179.11(12) .
C11 C12 C13 C14 0.8(2) .
C13 C12 C11 C10 0.0(2) .
C15 C10 C11 C12 -0.46(19) .
O3 C16 C21 C20 179.16(11) .
O3 C16 C17 C18 -178.78(11) .
C16 C21 C20 C19 -0.5(2) .
C16 C17 C18 C19 -0.3(2) .
C21 C16 C17 C18 1.4(2) .
C21 C20 C19 C18 1.6(2) .
C21 C20 C19 C22 -178.07(12) .
C17 C16 C21 C20 -1.00(19) .
C17 C18 C19 C20 -1.2(2) .
C17 C18 C19 C22 178.46(13) .

loop_
_platon_squeeze_void_nr
_platon_squeeze_void_average_x
_platon_squeeze_void_average_y
_platon_squeeze_void_average_z
_platon_squeeze_void_volume
_platon_squeeze_void_count_electrons
_platon_squeeze_void_content
1 -0.120 0.500 0.500 155 21 ' '
